data_1524990
loop_
_publ_author_name
'Nord, A.G.'
'Stefanidis, T.'

_publ_section_title
;
 The cation distribution between five- and six-coordinated sites in some
 (Mg,Me)3 (PO4)2 solid solutions
;
_journal_name_full 'Materials Research Bulletin'
_journal_page_first 1183
_journal_page_last 1191
_journal_volume 15
_journal_year 1980
_chemical_formula_sum 'Mg2 Mn O8 P2'
_chemical_name_systematic 'Mg2 Mn (P O4)2'
_space_group_IT_number 14
_symmetry_space_group_name_Hall '-P 2yn'
_symmetry_space_group_name_H-M 'P 1 21/n 1'
_cell_angle_alpha 90
_cell_angle_beta 94.1
_cell_angle_gamma 90
_cell_formula_units_Z 2
_cell_length_a 7.617
_cell_length_b 8.341
_cell_length_c 5.113
_cell_volume 324.015
_citation_journal_id_ASTM MRBUAC
_cod_data_source_file Nord_MRBUAC_1980_478.cif
_cod_data_source_block Mg2Mn1O8P2
_cod_original_cell_volume 324.0149
_cod_original_sg_symbol_Hall '-P 2ybc (x-z,y,z)'
_cod_original_formula_sum 'Mg2 Mn1 O8 P2'
_cod_database_code 1524990

loop_
_symmetry_equiv_pos_as_xyz
x,y,z
-x+1/2,y+1/2,-z+1/2
-x,-y,-z
x-1/2,-y-1/2,z-1/2

loop_
_atom_site_label
_atom_site_type_symbol
_atom_site_fract_x
_atom_site_fract_y
_atom_site_fract_z
_atom_site_occupancy
_atom_site_U_iso_or_equiv
Mg1 Mg+2 0.612 0.14 0.097 1 0.0
O2 O-2 0.132 0.202 0.292 1 0.0
O3 O-2 0.277 0.365 0.941 1 0.0
O4 O-2 0.349 0.084 0.045 1 0.0
P1 P+5 0.201 0.201 0.033 1 0.0
O1 O-2 0.062 0.149 0.826 1 0.0
Mn1 Mn+2 0 0 0.5 1 0.0
